data_7210277
loop_
_publ_author_name
'Cao, Jing'
'Liu, Jia-Cheng'
'Deng, Wen-Ting'
'Jin, Neng-Zhi'

_publ_section_title
;
 Structurally diverse copper(ii) complexes with pyridazine-integrated with
 pyrazine--Schiff base ligand featuring an easily lost proton in the
 hydrazone backbone
;
_journal_issue 32
_journal_name_full CrystEngComm
_journal_page_first 6359
_journal_paper_doi 10.1039/c3ce40605a
_journal_volume 15
_journal_year 2013
_chemical_formula_sum 'C20 H17 Cl3 Cu2 N12 O5'
_chemical_formula_weight 738.89
_chemical_name_systematic
;
?
;
_space_group_IT_number 15
_symmetry_cell_setting monoclinic
_symmetry_space_group_name_Hall '-C 2yc'
_symmetry_space_group_name_H-M 'C 1 2/c 1'
_atom_sites_solution_hydrogens geom
_atom_sites_solution_primary direct
_atom_sites_solution_secondary difmap
_audit_creation_method SHELXL-97
_cell_angle_alpha 90.00
_cell_angle_beta 94.490(4)
_cell_angle_gamma 90.00
_cell_formula_units_Z 4
_cell_length_a 14.641(7)
_cell_length_b 14.569(7)
_cell_length_c 12.478(6)
_cell_measurement_reflns_used 2577
_cell_measurement_temperature 296(2)
_cell_measurement_theta_max 23.97
_cell_measurement_theta_min 2.49
_cell_volume 2653(2)
_computing_cell_refinement 'Bruker SAINT'
_computing_data_collection 'Bruker APEX2'
_computing_data_reduction 'Bruker SAINT'
_computing_molecular_graphics 'Bruker SHELXTL'
_computing_publication_material 'Bruker SHELXTL'
_computing_structure_refinement 'SHELXL-97 (Sheldrick, 2008)'
_computing_structure_solution 'SHELXS-97 (Sheldrick, 2008)'
_diffrn_ambient_temperature 296(2)
_diffrn_measured_fraction_theta_full 0.998
_diffrn_measured_fraction_theta_max 0.998
_diffrn_radiation_monochromator graphite
_diffrn_radiation_source 'fine-focus sealed tube'
_diffrn_radiation_type MoK\a
_diffrn_radiation_wavelength 0.71073
_diffrn_reflns_av_R_equivalents 0.0363
_diffrn_reflns_av_sigmaI/netI 0.0328
_diffrn_reflns_limit_h_max 16
_diffrn_reflns_limit_h_min -17
_diffrn_reflns_limit_k_max 17
_diffrn_reflns_limit_k_min -17
_diffrn_reflns_limit_l_max 15
_diffrn_reflns_limit_l_min -14
_diffrn_reflns_number 9482
_diffrn_reflns_theta_full 25.50
_diffrn_reflns_theta_max 25.50
_diffrn_reflns_theta_min 2.49
_exptl_absorpt_coefficient_mu 1.965
_exptl_absorpt_correction_T_max 0.6499
_exptl_absorpt_correction_T_min 0.5811
_exptl_absorpt_correction_type multi-scan
_exptl_absorpt_process_details SADABS
_exptl_crystal_colour dark
_exptl_crystal_density_diffrn 1.850
_exptl_crystal_density_method 'not measured'
_exptl_crystal_description block
_exptl_crystal_F_000 1480
_exptl_crystal_size_max 0.31
_exptl_crystal_size_mid 0.26
_exptl_crystal_size_min 0.24
_refine_diff_density_max 0.415
_refine_diff_density_min -0.411
_refine_diff_density_rms 0.060
_refine_ls_extinction_method none
_refine_ls_goodness_of_fit_ref 1.027
_refine_ls_hydrogen_treatment mixed
_refine_ls_matrix_type full
_refine_ls_number_parameters 194
_refine_ls_number_reflns 2472
_refine_ls_number_restraints 1
_refine_ls_restrained_S_all 1.027
_refine_ls_R_factor_all 0.0492
_refine_ls_R_factor_gt 0.0341
_refine_ls_shift/su_max 0.001
_refine_ls_shift/su_mean 0.000
_refine_ls_structure_factor_coef Fsqd
_refine_ls_weighting_details 'calc w=1/[\s^2^(Fo^2^)+(0.0388P)^2^+3.9528P] where P=(Fo^2^+2Fc^2^)/3'
_refine_ls_weighting_scheme calc
_refine_ls_wR_factor_gt 0.0799
_refine_ls_wR_factor_ref 0.0883
_reflns_number_gt 1909
_reflns_number_total 2472
_reflns_threshold_expression >2sigma(I)
_cod_data_source_file c3ce40605a.txt
_cod_data_source_block c2c
_cod_depositor_comments
;
The following automatic conversions were performed:

'_symmetry_cell_setting' value 'Monoclinic' changed to 'monoclinic'
according to /home/saulius/struct/CIF-dictionaries/cif_core.dic
dictionary named 'cif_core.dic' version 2.4.2 from 2011-04-26.

Automatic conversion script
Id: cif_fix_values 1891 2012-01-12 08:04:46Z andrius 
;
_cod_original_sg_symbol_H-M C2/c
_cod_database_code 7210277

loop_
_symmetry_equiv_pos_as_xyz
'x, y, z'
'-x, y, -z+1/2'
'x+1/2, y+1/2, z'
'-x+1/2, y+1/2, -z+1/2'
'-x, -y, -z'
'x, -y, z-1/2'
'-x+1/2, -y+1/2, -z'
'x+1/2, -y+1/2, z-1/2'

loop_
_atom_site_label
_atom_site_type_symbol
_atom_site_fract_x
_atom_site_fract_y
_atom_site_fract_z
_atom_site_U_iso_or_equiv
_atom_site_adp_type
_atom_site_occupancy
_atom_site_symmetry_multiplicity
_atom_site_calc_flag
_atom_site_refinement_flags
Cu1 Cu 0.40372(3) 1.02434(3) 0.18781(3) 0.04166(15) Uani 1 1 d .
C1 C 0.6244(2) 0.8765(2) 0.0955(3) 0.0439(8) Uani 1 1 d .
C2 C 0.5849(3) 0.8126(2) 0.0216(3) 0.0525(9) Uani 1 1 d .
H2 H 0.6211 0.7710 -0.0124 0.063 Uiso 1 1 calc R
C3 C 0.4940(3) 0.8132(2) 0.0015(3) 0.0515(9) Uani 1 1 d .
H3 H 0.4653 0.7708 -0.0456 0.062 Uiso 1 1 calc R
C4 C 0.4417(2) 0.8799(2) 0.0533(3) 0.0407(8) Uani 1 1 d .
C5 C 0.2328(2) 0.9778(2) 0.0865(3) 0.0477(8) Uani 1 1 d .
C6 C 0.2146(2) 1.0557(2) 0.1549(3) 0.0483(9) Uani 1 1 d .
C7 C 0.2757(3) 1.1617(2) 0.2769(3) 0.0543(9) Uani 1 1 d .
H7 H 0.3256 1.1866 0.3178 0.065 Uiso 1 1 calc R
C8 C 0.1895(3) 1.1981(3) 0.2846(4) 0.0678(11) Uani 1 1 d .
H8 H 0.1826 1.2470 0.3312 0.081 Uiso 1 1 calc R
C9 C 0.1294(3) 1.0947(3) 0.1653(4) 0.0666(11) Uani 1 1 d .
H9 H 0.0788 1.0698 0.1261 0.080 Uiso 1 1 calc R
C10 C 0.1612(3) 0.9318(3) 0.0151(3) 0.0699(12) Uani 1 1 d .
H10A H 0.1594 0.9585 -0.0553 0.105 Uiso 1 1 calc R
H10B H 0.1027 0.9394 0.0438 0.105 Uiso 1 1 calc R
H10C H 0.1751 0.8675 0.0106 0.105 Uiso 1 1 calc R
Cl1 Cl 0.74137(6) 0.87597(7) 0.12691(8) 0.0599(3) Uani 1 1 d .
Cl2 Cl 0.5000 0.36492(9) 0.2500 0.0598(4) Uani 1 2 d S
N1 N 0.57811(18) 0.93623(18) 0.1455(2) 0.0411(6) Uani 1 1 d .
N2 N 0.48645(18) 0.93896(18) 0.1227(2) 0.0404(6) Uani 1 1 d .
N3 N 0.35065(19) 0.88450(19) 0.0339(2) 0.0473(7) Uani 1 1 d .
N4 N 0.31852(18) 0.95417(18) 0.0935(2) 0.0428(7) Uani 1 1 d .
N5 N 0.28826(19) 1.09206(19) 0.2121(2) 0.0456(7) Uani 1 1 d .
N6 N 0.1168(3) 1.1659(3) 0.2284(3) 0.0769(11) Uani 1 1 d .
O1 O 0.5000 1.0987(2) 0.2500 0.0512(9) Uani 1 2 d SD
O2 O 0.4669(3) 0.4175(4) 0.1653(5) 0.175(2) Uani 1 1 d .
O3 O 0.4280(3) 0.3112(3) 0.2789(4) 0.154(2) Uani 1 1 d .
H1W H 0.5000 1.1581(14) 0.2500 0.075(19) Uiso 1 2 d SD

loop_
_atom_site_aniso_label
_atom_site_aniso_U_11
_atom_site_aniso_U_22
_atom_site_aniso_U_33
_atom_site_aniso_U_23
_atom_site_aniso_U_13
_atom_site_aniso_U_12
Cu1 0.0362(2) 0.0429(2) 0.0451(3) -0.00178(19) -0.00137(17) 0.00193(18)
C1 0.045(2) 0.0446(19) 0.043(2) 0.0085(16) 0.0073(16) 0.0032(15)
C2 0.062(3) 0.050(2) 0.046(2) -0.0029(17) 0.0049(18) 0.0120(18)
C3 0.065(3) 0.0446(19) 0.043(2) -0.0050(16) -0.0041(18) 0.0029(17)
C4 0.046(2) 0.0409(18) 0.0349(18) 0.0042(14) 0.0015(15) -0.0039(14)
C5 0.0391(19) 0.058(2) 0.045(2) 0.0089(18) 0.0007(15) -0.0088(17)
C6 0.0376(19) 0.054(2) 0.053(2) 0.0174(17) 0.0034(17) -0.0013(16)
C7 0.057(2) 0.051(2) 0.056(2) 0.0005(18) 0.0091(18) 0.0060(18)
C8 0.070(3) 0.057(2) 0.080(3) 0.004(2) 0.025(2) 0.014(2)
C9 0.041(2) 0.074(3) 0.084(3) 0.012(2) 0.001(2) 0.002(2)
C10 0.044(2) 0.093(3) 0.071(3) -0.008(2) -0.004(2) -0.012(2)
Cl1 0.0431(5) 0.0671(6) 0.0703(7) 0.0030(5) 0.0088(4) 0.0087(4)
Cl2 0.0614(9) 0.0468(7) 0.0716(9) 0.000 0.0086(7) 0.000
N1 0.0373(15) 0.0438(15) 0.0421(16) 0.0035(13) 0.0031(12) -0.0001(12)
N2 0.0393(16) 0.0444(15) 0.0372(15) -0.0020(12) 0.0005(12) -0.0003(12)
N3 0.0468(17) 0.0496(17) 0.0448(17) -0.0023(14) -0.0010(13) -0.0057(13)
N4 0.0419(16) 0.0449(16) 0.0408(16) 0.0057(13) -0.0015(13) -0.0019(12)
N5 0.0412(16) 0.0489(17) 0.0467(17) 0.0072(14) 0.0038(13) 0.0043(13)
N6 0.057(2) 0.076(3) 0.100(3) 0.008(2) 0.022(2) 0.0165(19)
O1 0.0428(19) 0.0353(19) 0.073(2) 0.000 -0.0103(17) 0.000
O2 0.092(3) 0.196(5) 0.237(5) 0.155(4) 0.018(3) 0.021(3)
O3 0.127(3) 0.173(4) 0.155(4) 0.082(3) -0.031(3) -0.087(3)

loop_
_atom_type_symbol
_atom_type_description
_atom_type_scat_dispersion_real
_atom_type_scat_dispersion_imag
_atom_type_scat_source
C C 0.0033 0.0016 'International Tables Vol C Tables 4.2.6.8 and 6.1.1.4'
H H 0.0000 0.0000 'International Tables Vol C Tables 4.2.6.8 and 6.1.1.4'
N N 0.0061 0.0033 'International Tables Vol C Tables 4.2.6.8 and 6.1.1.4'
O O 0.0106 0.0060 'International Tables Vol C Tables 4.2.6.8 and 6.1.1.4'
Cu Cu 0.3201 1.2651 'International Tables Vol C Tables 4.2.6.8 and 6.1.1.4'
Cl Cl 0.1484 0.1585 'International Tables Vol C Tables 4.2.6.8 and 6.1.1.4'

loop_
_geom_angle_atom_site_label_1
_geom_angle_atom_site_label_2
_geom_angle_atom_site_label_3
_geom_angle
_geom_angle_site_symmetry_1
_geom_angle_site_symmetry_3
O1 Cu1 N4 166.64(9) . .
O1 Cu1 N2 93.94(10) . .
N4 Cu1 N2 78.60(12) . .
O1 Cu1 N5 105.43(11) . .
N4 Cu1 N5 80.85(12) . .
N2 Cu1 N5 159.10(12) . .
O1 Cu1 N1 85.62(9) . 2_655
N4 Cu1 N1 105.19(10) . 2_655
N2 Cu1 N1 89.42(10) . 2_655
N5 Cu1 N1 99.62(10) . 2_655
N1 C1 C2 124.0(3) . .
N1 C1 Cl1 116.2(3) . .
C2 C1 Cl1 119.8(3) . .
C3 C2 C1 118.2(3) . .
C3 C2 H2 120.9 . .
C1 C2 H2 120.9 . .
C2 C3 C4 118.8(3) . .
C2 C3 H3 120.6 . .
C4 C3 H3 120.6 . .
N3 C4 N2 120.6(3) . .
N3 C4 C3 121.1(3) . .
N2 C4 C3 118.4(3) . .
N4 C5 C6 112.9(3) . .
N4 C5 C10 123.7(4) . .
C6 C5 C10 123.4(3) . .
N5 C6 C9 118.4(4) . .
N5 C6 C5 116.0(3) . .
C9 C6 C5 125.6(4) . .
N5 C7 C8 120.7(4) . .
N5 C7 H7 119.7 . .
C8 C7 H7 119.7 . .
N6 C8 C7 122.2(4) . .
N6 C8 H8 118.9 . .
C7 C8 H8 118.9 . .
N6 C9 C6 123.1(4) . .
N6 C9 H9 118.5 . .
C6 C9 H9 118.5 . .
C5 C10 H10A 109.5 . .
C5 C10 H10B 109.5 . .
H10A C10 H10B 109.5 . .
C5 C10 H10C 109.5 . .
H10A C10 H10C 109.5 . .
H10B C10 H10C 109.5 . .
O2 Cl2 O2 111.7(6) 2_655 .
O2 Cl2 O3 110.3(3) 2_655 .
O2 Cl2 O3 106.7(2) . .
O2 Cl2 O3 106.7(2) 2_655 2_655
O2 Cl2 O3 110.3(3) . 2_655
O3 Cl2 O3 111.1(5) . 2_655
C1 N1 N2 117.9(3) . .
C1 N1 Cu1 137.7(2) . 2_655
N2 N1 Cu1 101.81(18) . 2_655
N1 N2 C4 122.6(3) . .
N1 N2 Cu1 124.6(2) . .
C4 N2 Cu1 112.7(2) . .
C4 N3 N4 108.7(3) . .
C5 N4 N3 122.3(3) . .
C5 N4 Cu1 118.3(2) . .
N3 N4 Cu1 119.4(2) . .
C7 N5 C6 118.7(3) . .
C7 N5 Cu1 129.2(3) . .
C6 N5 Cu1 112.0(2) . .
C8 N6 C9 116.9(4) . .
Cu1 O1 Cu1 110.27(16) . 2_655
Cu1 O1 H1W 124.86(8) . .
Cu1 O1 H1W 124.86(8) 2_655 .

loop_
_geom_bond_atom_site_label_1
_geom_bond_atom_site_label_2
_geom_bond_distance
_geom_bond_site_symmetry_2
Cu1 O1 1.8952(19) .
Cu1 N4 1.938(3) .
Cu1 N2 1.957(3) .
Cu1 N5 2.001(3) .
Cu1 N1 2.441(3) 2_655
C1 N1 1.293(4) .
C1 C2 1.402(5) .
C1 Cl1 1.727(4) .
C2 C3 1.336(5) .
C2 H2 0.9300 .
C3 C4 1.423(5) .
C3 H3 0.9300 .
C4 N3 1.338(4) .
C4 N2 1.353(4) .
C5 N4 1.297(4) .
C5 C6 1.457(5) .
C5 C10 1.483(5) .
C6 N5 1.354(4) .
C6 C9 1.385(5) .
C7 N5 1.319(4) .
C7 C8 1.379(5) .
C7 H7 0.9300 .
C8 N6 1.315(5) .
C8 H8 0.9300 .
C9 N6 1.323(5) .
C9 H9 0.9300 .
C10 H10A 0.9600 .
C10 H10B 0.9600 .
C10 H10C 0.9600 .
Cl2 O2 1.363(4) 2_655
Cl2 O2 1.363(4) .
Cl2 O3 1.383(4) .
Cl2 O3 1.383(4) 2_655
N1 N2 1.350(4) .
N1 Cu1 2.441(3) 2_655
N3 N4 1.364(4) .
O1 Cu1 1.8952(19) 2_655
O1 H1W 0.87(2) .

loop_
_geom_torsion_atom_site_label_1
_geom_torsion_atom_site_label_2
_geom_torsion_atom_site_label_3
_geom_torsion_atom_site_label_4
_geom_torsion
_geom_torsion_site_symmetry_1
_geom_torsion_site_symmetry_4
N1 C1 C2 C3 0.0(5) . .
Cl1 C1 C2 C3 178.1(3) . .
C1 C2 C3 C4 1.7(5) . .
C2 C3 C4 N3 178.5(3) . .
C2 C3 C4 N2 -1.3(5) . .
N4 C5 C6 N5 1.4(4) . .
C10 C5 C6 N5 -177.5(3) . .
N4 C5 C6 C9 -178.8(3) . .
C10 C5 C6 C9 2.3(6) . .
N5 C7 C8 N6 -0.3(6) . .
N5 C6 C9 N6 0.1(6) . .
C5 C6 C9 N6 -179.7(4) . .
C2 C1 N1 N2 -2.1(5) . .
Cl1 C1 N1 N2 179.7(2) . .
C2 C1 N1 Cu1 155.3(3) . 2_655
Cl1 C1 N1 Cu1 -22.9(4) . 2_655
C1 N1 N2 C4 2.5(4) . .
Cu1 N1 N2 C4 -162.1(2) 2_655 .
C1 N1 N2 Cu1 -179.5(2) . .
Cu1 N1 N2 Cu1 15.9(3) 2_655 .
N3 C4 N2 N1 179.3(3) . .
C3 C4 N2 N1 -0.9(5) . .
N3 C4 N2 Cu1 1.1(4) . .
C3 C4 N2 Cu1 -179.1(2) . .
O1 Cu1 N2 N1 11.8(2) . .
N4 Cu1 N2 N1 -179.4(3) . .
N5 Cu1 N2 N1 170.0(3) . .
N1 Cu1 N2 N1 -73.8(2) 2_655 .
O1 Cu1 N2 C4 -170.0(2) . .
N4 Cu1 N2 C4 -1.2(2) . .
N5 Cu1 N2 C4 -11.8(4) . .
N1 Cu1 N2 C4 104.4(2) 2_655 .
N2 C4 N3 N4 0.0(4) . .
C3 C4 N3 N4 -179.8(3) . .
C6 C5 N4 N3 -178.1(3) . .
C10 C5 N4 N3 0.8(5) . .
C6 C5 N4 Cu1 -0.8(4) . .
C10 C5 N4 Cu1 178.1(3) . .
C4 N3 N4 C5 176.2(3) . .
C4 N3 N4 Cu1 -1.1(3) . .
O1 Cu1 N4 C5 -119.1(5) . .
N2 Cu1 N4 C5 -176.1(3) . .
N5 Cu1 N4 C5 0.1(2) . .
N1 Cu1 N4 C5 97.7(3) 2_655 .
O1 Cu1 N4 N3 58.3(6) . .
N2 Cu1 N4 N3 1.3(2) . .
N5 Cu1 N4 N3 177.5(2) . .
N1 Cu1 N4 N3 -84.9(2) 2_655 .
C8 C7 N5 C6 -1.2(5) . .
C8 C7 N5 Cu1 -178.3(3) . .
C9 C6 N5 C7 1.3(5) . .
C5 C6 N5 C7 -178.8(3) . .
C9 C6 N5 Cu1 178.9(3) . .
C5 C6 N5 Cu1 -1.3(4) . .
O1 Cu1 N5 C7 -14.2(3) . .
N4 Cu1 N5 C7 177.9(3) . .
N2 Cu1 N5 C7 -171.6(3) . .
N1 Cu1 N5 C7 73.9(3) 2_655 .
O1 Cu1 N5 C6 168.6(2) . .
N4 Cu1 N5 C6 0.7(2) . .
N2 Cu1 N5 C6 11.2(4) . .
N1 Cu1 N5 C6 -103.3(2) 2_655 .
C7 C8 N6 C9 1.7(6) . .
C6 C9 N6 C8 -1.6(6) . .
N4 Cu1 O1 Cu1 -98.7(5) . 2_655
N2 Cu1 O1 Cu1 -43.24(8) . 2_655
N5 Cu1 O1 Cu1 144.67(9) . 2_655
N1 Cu1 O1 Cu1 45.88(6) 2_655 2_655
